data_4313378
loop_
_publ_author_name
'Hamsell M. Alvarez'
'Thuy B. Tran'
'Mary A. Richter'
'Dania M. Alyounes'
'Daniel Rabinovich'
'Joseph M. Tanski'
'Mariusz Krawiec'

_publ_section_title
;
 Homoleptic Group 12 Metal Bis(mercaptoimidazolyl)borate Complexes
 M(BmR)2(M = Zn, Cd, Hg)
;
_journal_name_full 'Inorganic Chemistry'
_journal_page_first 2149
_journal_page_last 2156
_journal_paper_doi 10.1021/ic025780m
_journal_volume 42
_journal_year 2003
_chemical_formula_sum 'C28 H48 B2 Cd N8 S4'
_chemical_formula_weight 759.00
_chemical_name_systematic
; 
 ? 
;
_space_group_IT_number 14
_symmetry_cell_setting monoclinic
_symmetry_space_group_name_Hall '-P 2ybc'
_symmetry_space_group_name_H-M 'P 1 21/c 1'
_atom_sites_solution_hydrogens geom
_atom_sites_solution_primary direct
_atom_sites_solution_secondary difmap
_audit_creation_method SHELXL-97
_cell_angle_alpha 90.00
_cell_angle_beta 110.7990(10)
_cell_angle_gamma 90.00
_cell_formula_units_Z 4
_cell_length_a 10.5846(6)
_cell_length_b 36.021(2)
_cell_length_c 10.3516(6)
_cell_measurement_temperature 243(2)
_cell_volume 3689.5(4)
_computing_cell_refinement 'Bruker SMART'
_computing_data_collection 'Bruker SMART'
_computing_data_reduction 'Bruker SHELXTL'
_computing_molecular_graphics 'Bruker SHELXTL'
_computing_publication_material 'Bruker SHELXTL'
_computing_structure_refinement 'SHELXL-97 (Sheldrick, 1997)'
_computing_structure_solution 'SHELXS-97 (Sheldrick, 1990)'
_diffrn_ambient_temperature 243(2)
_diffrn_measured_fraction_theta_full 0.924
_diffrn_measured_fraction_theta_max 0.924
_diffrn_measurement_device_type 'CCD area detector'
_diffrn_measurement_method 'phi and omega scans'
_diffrn_radiation_monochromator graphite
_diffrn_radiation_source 'fine-focus sealed tube'
_diffrn_radiation_type MoK\a
_diffrn_radiation_wavelength 0.71073
_diffrn_reflns_av_R_equivalents 0.0331
_diffrn_reflns_av_sigmaI/netI 0.0424
_diffrn_reflns_limit_h_max 13
_diffrn_reflns_limit_h_min -10
_diffrn_reflns_limit_k_max 47
_diffrn_reflns_limit_k_min -24
_diffrn_reflns_limit_l_max 12
_diffrn_reflns_limit_l_min -13
_diffrn_reflns_number 25443
_diffrn_reflns_theta_full 28.31
_diffrn_reflns_theta_max 28.31
_diffrn_reflns_theta_min 1.13
_exptl_absorpt_coefficient_mu 0.849
_exptl_absorpt_correction_T_max 0.8222
_exptl_absorpt_correction_T_min 0.7498
_exptl_absorpt_correction_type none
_exptl_crystal_colour colorless
_exptl_crystal_density_diffrn 1.366
_exptl_crystal_density_method 'not measured'
_exptl_crystal_description bulk
_exptl_crystal_F_000 1576
_exptl_crystal_size_max 0.36
_exptl_crystal_size_mid 0.24
_exptl_crystal_size_min 0.24
_refine_diff_density_max 0.571
_refine_diff_density_min -0.545
_refine_diff_density_rms 0.063
_refine_ls_extinction_coef 0.00105(18)
_refine_ls_extinction_expression Fc^*^=kFc[1+0.001xFc^2^\l^3^/sin(2\q)]^-1/4^
_refine_ls_extinction_method SHELXL
_refine_ls_goodness_of_fit_ref 1.083
_refine_ls_hydrogen_treatment mixed
_refine_ls_matrix_type full
_refine_ls_number_parameters 405
_refine_ls_number_reflns 8481
_refine_ls_number_restraints 0
_refine_ls_restrained_S_all 1.083
_refine_ls_R_factor_all 0.0638
_refine_ls_R_factor_gt 0.0405
_refine_ls_shift/su_max 0.126
_refine_ls_shift/su_mean 0.018
_refine_ls_structure_factor_coef Fsqd
_refine_ls_weighting_details 'calc w=1/[\s^2^(Fo^2^)+(0.0550P)^2^+0.0000P] where P=(Fo^2^+2Fc^2^)/3'
_refine_ls_weighting_scheme calc
_refine_ls_wR_factor_gt 0.1022
_refine_ls_wR_factor_ref 0.1086
_reflns_number_gt 6272
_reflns_number_total 8481
_reflns_threshold_expression >2sigma(I)
_cod_data_source_file ic025780msi20030205_091749_4.cif
_cod_data_source_block bmcds40
_cod_depositor_comments
;
The following automatic conversions were performed:

'_symmetry_cell_setting' value 'Monoclinic' changed to 'monoclinic'
according to the built-in table from CIF Core dictionary named
'cif_core.dic' version 2.4.1 from 2010-06-29.

Automatic conversion script
Id: cif_fix_values 1646 2011-03-28 12:23:43Z adriana 
;
_cod_database_code 4313378

loop_
_symmetry_equiv_pos_as_xyz
'x, y, z'
'-x, y+1/2, -z+1/2'
'-x, -y, -z'
'x, -y-1/2, z-1/2'

loop_
_atom_site_label
_atom_site_type_symbol
_atom_site_fract_x
_atom_site_fract_y
_atom_site_fract_z
_atom_site_U_iso_or_equiv
_atom_site_adp_type
_atom_site_occupancy
_atom_site_symmetry_multiplicity
_atom_site_calc_flag
_atom_site_refinement_flags
_atom_site_disorder_assembly
_atom_site_disorder_group
Cd Cd 0.49273(2) 0.122859(6) 0.26872(2) 0.03963(9) Uani 1 1 d . . .
S11 S 0.27080(8) 0.11562(3) 0.30899(9) 0.0483(2) Uani 1 1 d . . .
S12 S 0.45535(11) 0.13384(2) 0.01299(10) 0.0553(3) Uani 1 1 d . . .
S21 S 0.65898(8) 0.16956(2) 0.42039(10) 0.0499(2) Uani 1 1 d . . .
S22 S 0.60119(9) 0.06054(2) 0.23677(9) 0.0473(2) Uani 1 1 d . . .
N11 N 0.0437(2) 0.10882(7) 0.0729(3) 0.0424(6) Uani 1 1 d . . .
N12 N 0.1665(3) 0.15790(7) 0.0760(3) 0.0450(6) Uani 1 1 d . . .
N13 N 0.3283(3) 0.19977(7) 0.0064(3) 0.0488(7) Uani 1 1 d . . .
N14 N 0.4669(3) 0.20137(6) -0.1092(3) 0.0454(6) Uani 1 1 d . . .
N21 N 0.9264(3) 0.14904(7) 0.5358(3) 0.0456(7) Uani 1 1 d . . .
N22 N 0.7842(2) 0.10616(6) 0.5495(3) 0.0379(6) Uani 1 1 d . . .
N23 N 0.6607(2) 0.04457(6) 0.5105(2) 0.0359(6) Uani 1 1 d . . .
N24 N 0.6485(2) -0.00521(6) 0.3832(2) 0.0350(5) Uani 1 1 d . . .
B1 B 0.2676(4) 0.19124(10) 0.1202(5) 0.0505(10) Uani 1 1 d . . .
H1 H 0.340(3) 0.1862(8) 0.212(3) 0.041(9) Uiso 1 1 d . . .
H2 H 0.214(3) 0.2180(8) 0.131(3) 0.036(8) Uiso 1 1 d . . .
B2 B 0.6599(4) 0.08496(9) 0.5609(4) 0.0381(8) Uani 1 1 d . . .
H3 H 0.670(3) 0.0838(8) 0.668(3) 0.049(9) Uiso 1 1 d . . .
H4 H 0.563(3) 0.1007(8) 0.512(3) 0.043(8) Uiso 1 1 d . . .
C11 C 0.1577(3) 0.12784(8) 0.1475(3) 0.0383(7) Uani 1 1 d . . .
C12 C 0.0591(4) 0.15772(11) -0.0475(4) 0.0613(10) Uani 1 1 d . . .
H12A H 0.0417 0.1755 -0.1182 0.074 Uiso 1 1 calc R . .
C13 C -0.0160(4) 0.12777(10) -0.0491(4) 0.0605(10) Uani 1 1 d . . .
H13A H -0.0958 0.1209 -0.1211 0.073 Uiso 1 1 calc R . .
C14 C -0.0082(3) 0.07336(10) 0.1096(4) 0.0528(9) Uani 1 1 d . . .
C15 C -0.1427(4) 0.06387(12) -0.0028(4) 0.0797(14) Uani 1 1 d . . .
H15A H -0.1293 0.0604 -0.0899 0.120 Uiso 1 1 calc R . .
H15B H -0.2062 0.0840 -0.0117 0.120 Uiso 1 1 calc R . .
H15C H -0.1783 0.0412 0.0218 0.120 Uiso 1 1 calc R . .
C16 C -0.0298(4) 0.07804(13) 0.2462(4) 0.0764(13) Uani 1 1 d . . .
H16A H -0.0947 0.0977 0.2378 0.115 Uiso 1 1 calc R . .
H16B H 0.0554 0.0844 0.3180 0.115 Uiso 1 1 calc R . .
H16C H -0.0637 0.0550 0.2700 0.115 Uiso 1 1 calc R . .
C17 C 0.0926(4) 0.04269(10) 0.1150(4) 0.0712(12) Uani 1 1 d . . .
H17A H 0.1023 0.0405 0.0256 0.107 Uiso 1 1 calc R . .
H17B H 0.0603 0.0193 0.1384 0.107 Uiso 1 1 calc R . .
H17C H 0.1795 0.0487 0.1847 0.107 Uiso 1 1 calc R . .
C18 C 0.4185(3) 0.17974(8) -0.0284(3) 0.0413(7) Uani 1 1 d . . .
C19 C 0.3175(4) 0.23394(9) -0.0572(4) 0.0655(11) Uani 1 1 d . . .
H19A H 0.2596 0.2533 -0.0525 0.079 Uiso 1 1 calc R . .
C21 C 0.7931(3) 0.14092(8) 0.5037(3) 0.0384(7) Uani 1 1 d . . .
C22 C 0.9134(3) 0.09222(9) 0.6056(4) 0.0498(8) Uani 1 1 d . . .
H22A H 0.9364 0.0683 0.6424 0.060 Uiso 1 1 calc R . .
C23 C 1.0009(4) 0.11830(9) 0.5992(4) 0.0557(9) Uani 1 1 d . . .
H23A H 1.0956 0.1161 0.6318 0.067 Uiso 1 1 calc R . .
C24 C 0.9886(4) 0.18481(10) 0.5112(5) 0.0625(10) Uani 1 1 d . . .
C25 C 0.9473(5) 0.19069(14) 0.3558(5) 0.0904(15) Uani 1 1 d . . .
H25A H 0.8497 0.1928 0.3149 0.136 Uiso 1 1 calc R . .
H25B H 0.9773 0.1698 0.3152 0.136 Uiso 1 1 calc R . .
H25C H 0.9885 0.2133 0.3383 0.136 Uiso 1 1 calc R . .
C26 C 0.9407(4) 0.21701(10) 0.5769(5) 0.0731(12) Uani 1 1 d . . .
H26A H 0.8434 0.2194 0.5342 0.110 Uiso 1 1 calc R . .
H26B H 0.9835 0.2398 0.5634 0.110 Uiso 1 1 calc R . .
H26C H 0.9647 0.2124 0.6750 0.110 Uiso 1 1 calc R . .
C27 C 1.1429(4) 0.18146(12) 0.5760(6) 0.0940(16) Uani 1 1 d . . .
H27A H 1.1732 0.1610 0.5334 0.141 Uiso 1 1 calc R . .
H27B H 1.1689 0.1770 0.6744 0.141 Uiso 1 1 calc R . .
H27C H 1.1842 0.2043 0.5611 0.141 Uiso 1 1 calc R . .
C28 C 0.6359(3) 0.03254(7) 0.3793(3) 0.0336(6) Uani 1 1 d . . .
C29 C 0.6870(3) 0.01383(8) 0.5946(3) 0.0430(7) Uani 1 1 d . . .
H29A H 0.7073 0.0143 0.6906 0.052 Uiso 1 1 calc R . .
C110 C 0.4017(4) 0.23512(9) -0.1258(4) 0.0633(11) Uani 1 1 d . . .
H11A H 0.4148 0.2554 -0.1769 0.076 Uiso 1 1 calc R . .
C111 C 0.5811(4) 0.19306(10) -0.1568(4) 0.0604(10) Uani 1 1 d . . .
C112 C 0.6042(6) 0.22612(12) -0.2393(6) 0.0936(16) Uani 1 1 d . . .
H11B H 0.5248 0.2297 -0.3217 0.140 Uiso 1 1 calc R . .
H11C H 0.6818 0.2212 -0.2657 0.140 Uiso 1 1 calc R . .
H11D H 0.6205 0.2483 -0.1828 0.140 Uiso 1 1 calc R . .
C113 C 0.7079(4) 0.18826(14) -0.0285(5) 0.0895(14) Uani 1 1 d . . .
H11E H 0.6959 0.1674 0.0253 0.134 Uiso 1 1 calc R . .
H11F H 0.7234 0.2106 0.0271 0.134 Uiso 1 1 calc R . .
H11G H 0.7849 0.1837 -0.0563 0.134 Uiso 1 1 calc R . .
C114 C 0.5493(5) 0.15904(11) -0.2496(5) 0.0887(15) Uani 1 1 d . . .
H11H H 0.5345 0.1379 -0.1989 0.133 Uiso 1 1 calc R . .
H11I H 0.6246 0.1539 -0.2796 0.133 Uiso 1 1 calc R . .
H11J H 0.4686 0.1636 -0.3297 0.133 Uiso 1 1 calc R . .
C210 C 0.6795(3) -0.01656(8) 0.5196(3) 0.0426(7) Uani 1 1 d . . .
H21A H 0.6926 -0.0411 0.5525 0.051 Uiso 1 1 calc R . .
C211 C 0.6397(3) -0.03136(8) 0.2660(3) 0.0416(7) Uani 1 1 d . . .
C212 C 0.7479(4) -0.02049(10) 0.2072(4) 0.0627(10) Uani 1 1 d . . .
H21B H 0.7305 0.0045 0.1699 0.094 Uiso 1 1 calc R . .
H21C H 0.7459 -0.0377 0.1344 0.094 Uiso 1 1 calc R . .
H21D H 0.8361 -0.0214 0.2801 0.094 Uiso 1 1 calc R . .
C213 C 0.4988(3) -0.02962(10) 0.1558(3) 0.0527(9) Uani 1 1 d . . .
H21E H 0.4325 -0.0371 0.1957 0.079 Uiso 1 1 calc R . .
H21F H 0.4942 -0.0462 0.0805 0.079 Uiso 1 1 calc R . .
H21G H 0.4800 -0.0044 0.1210 0.079 Uiso 1 1 calc R . .
C214 C 0.6655(4) -0.07073(8) 0.3231(4) 0.0563(9) Uani 1 1 d . . .
H21H H 0.5959 -0.0777 0.3592 0.084 Uiso 1 1 calc R . .
H21I H 0.7532 -0.0719 0.3966 0.084 Uiso 1 1 calc R . .
H21J H 0.6639 -0.0877 0.2498 0.084 Uiso 1 1 calc R . .

loop_
_atom_site_aniso_label
_atom_site_aniso_U_11
_atom_site_aniso_U_22
_atom_site_aniso_U_33
_atom_site_aniso_U_23
_atom_site_aniso_U_13
_atom_site_aniso_U_12
Cd 0.03450(14) 0.03744(13) 0.04188(15) 0.00439(10) 0.00732(10) -0.00051(9)
S11 0.0358(4) 0.0646(5) 0.0380(4) 0.0047(4) 0.0050(4) -0.0087(4)
S12 0.0934(7) 0.0281(4) 0.0495(5) 0.0075(4) 0.0316(5) 0.0136(4)
S21 0.0404(5) 0.0300(4) 0.0648(6) 0.0067(4) 0.0008(4) -0.0018(3)
S22 0.0678(6) 0.0365(4) 0.0405(5) 0.0097(3) 0.0226(4) 0.0094(4)
N11 0.0287(14) 0.0500(15) 0.0399(15) 0.0025(12) 0.0016(12) -0.0037(11)
N12 0.0386(15) 0.0430(15) 0.0484(17) 0.0048(12) 0.0094(13) 0.0020(11)
N13 0.0467(16) 0.0309(13) 0.0682(19) 0.0058(13) 0.0197(15) 0.0038(11)
N14 0.0553(17) 0.0310(13) 0.0490(16) 0.0037(12) 0.0174(14) -0.0034(11)
N21 0.0349(14) 0.0400(14) 0.0562(17) 0.0001(13) 0.0093(13) -0.0056(11)
N22 0.0360(14) 0.0308(13) 0.0392(14) -0.0007(11) 0.0040(12) -0.0002(10)
N23 0.0409(14) 0.0296(12) 0.0335(13) 0.0030(10) 0.0085(12) -0.0027(10)
N24 0.0365(14) 0.0308(12) 0.0348(13) 0.0025(10) 0.0092(11) -0.0014(10)
B1 0.046(2) 0.0355(19) 0.067(3) -0.0033(19) 0.016(2) -0.0003(16)
B2 0.041(2) 0.0302(16) 0.041(2) 0.0023(15) 0.0124(17) 0.0010(14)
C11 0.0307(16) 0.0433(17) 0.0385(17) -0.0018(13) 0.0092(14) 0.0015(12)
C12 0.050(2) 0.067(2) 0.054(2) 0.0187(19) 0.0021(18) -0.0011(18)
C13 0.042(2) 0.072(3) 0.052(2) 0.0120(18) -0.0036(18) -0.0048(17)
C14 0.046(2) 0.057(2) 0.046(2) -0.0023(16) 0.0049(17) -0.0186(16)
C15 0.059(3) 0.090(3) 0.068(3) 0.005(2) -0.004(2) -0.038(2)
C16 0.065(3) 0.108(3) 0.057(3) -0.005(2) 0.024(2) -0.036(2)
C17 0.078(3) 0.047(2) 0.069(3) -0.0015(19) 0.003(2) -0.0081(19)
C18 0.0442(18) 0.0291(14) 0.0441(18) 0.0025(13) 0.0076(15) -0.0025(13)
C19 0.071(3) 0.0311(18) 0.097(3) 0.0187(19) 0.033(3) 0.0125(16)
C21 0.0361(17) 0.0314(15) 0.0428(18) -0.0044(13) 0.0081(14) -0.0032(12)
C22 0.0416(19) 0.0450(18) 0.054(2) 0.0016(16) 0.0068(17) 0.0068(15)
C23 0.0313(18) 0.052(2) 0.073(3) -0.0005(19) 0.0061(17) 0.0022(15)
C24 0.047(2) 0.056(2) 0.082(3) 0.008(2) 0.021(2) -0.0193(17)
C25 0.093(4) 0.093(3) 0.092(4) 0.013(3) 0.042(3) -0.027(3)
C26 0.072(3) 0.042(2) 0.091(3) -0.001(2) 0.011(2) -0.0166(18)
C27 0.049(2) 0.083(3) 0.144(5) 0.007(3) 0.027(3) -0.027(2)
C28 0.0317(15) 0.0298(14) 0.0372(16) 0.0058(12) 0.0098(13) -0.0001(11)
C29 0.054(2) 0.0361(16) 0.0341(16) 0.0072(13) 0.0096(15) 0.0005(14)
C110 0.076(3) 0.0313(17) 0.082(3) 0.0169(18) 0.028(2) 0.0045(16)
C111 0.076(3) 0.047(2) 0.066(2) -0.0029(18) 0.036(2) -0.0090(18)
C112 0.129(4) 0.065(3) 0.114(4) 0.003(3) 0.076(4) -0.021(3)
C113 0.061(3) 0.109(4) 0.103(4) 0.005(3) 0.034(3) 0.006(3)
C114 0.143(4) 0.059(3) 0.091(3) -0.017(2) 0.075(3) -0.022(3)
C210 0.052(2) 0.0328(15) 0.0395(17) 0.0072(13) 0.0120(15) -0.0002(13)
C211 0.0462(19) 0.0342(15) 0.0457(18) -0.0028(14) 0.0180(16) -0.0029(13)
C212 0.067(2) 0.057(2) 0.081(3) -0.009(2) 0.047(2) -0.0033(18)
C213 0.058(2) 0.053(2) 0.042(2) -0.0075(16) 0.0113(17) -0.0068(16)
C214 0.075(3) 0.0359(17) 0.055(2) -0.0040(16) 0.020(2) 0.0046(16)

loop_
_atom_type_symbol
_atom_type_description
_atom_type_scat_dispersion_real
_atom_type_scat_dispersion_imag
_atom_type_scat_source
C C 0.0033 0.0016 'International Tables Vol C Tables 4.2.6.8 and 6.1.1.4'
H H 0.0000 0.0000 'International Tables Vol C Tables 4.2.6.8 and 6.1.1.4'
B B 0.0013 0.0007 'International Tables Vol C Tables 4.2.6.8 and 6.1.1.4'
N N 0.0061 0.0033 'International Tables Vol C Tables 4.2.6.8 and 6.1.1.4'
S S 0.1246 0.1234 'International Tables Vol C Tables 4.2.6.8 and 6.1.1.4'
Cd Cd -0.8075 1.2024 'International Tables Vol C Tables 4.2.6.8 and 6.1.1.4'

loop_
_geom_angle_atom_site_label_1
_geom_angle_atom_site_label_2
_geom_angle_atom_site_label_3
_geom_angle
_geom_angle_site_symmetry_1
_geom_angle_site_symmetry_3
_geom_angle_publ_flag
H4 Cd S21 72.2(7) . . ?
H4 Cd S11 76.3(7) . . ?
S21 Cd S11 116.44(3) . . ?
H4 Cd S12 167.0(7) . . ?
S21 Cd S12 110.83(3) . . ?
S11 Cd S12 111.87(3) . . ?
H4 Cd S22 82.2(7) . . ?
S21 Cd S22 114.30(3) . . ?
S11 Cd S22 114.13(3) . . ?
S12 Cd S22 85.12(3) . . ?
H4 Cd H1 115.2(9) . . ?
S21 Cd H1 78.9(6) . . ?
S11 Cd H1 67.1(6) . . ?
S12 Cd H1 77.7(6) . . ?
S22 Cd H1 161.4(7) . . ?
C11 S11 Cd 100.24(11) . . ?
C18 S12 Cd 110.11(12) . . ?
C21 S21 Cd 100.40(10) . . ?
C28 S22 Cd 111.61(10) . . ?
C11 N11 C13 107.2(3) . . ?
C11 N11 C14 128.1(3) . . ?
C13 N11 C14 124.6(3) . . ?
C11 N12 C12 108.3(3) . . ?
C11 N12 B1 129.5(3) . . ?
C12 N12 B1 121.9(3) . . ?
C18 N13 C19 107.3(3) . . ?
C18 N13 B1 128.2(3) . . ?
C19 N13 B1 123.3(3) . . ?
C18 N14 C110 107.4(3) . . ?
C18 N14 C111 127.7(3) . . ?
C110 N14 C111 124.4(3) . . ?
C21 N21 C23 108.1(3) . . ?
C21 N21 C24 128.2(3) . . ?
C23 N21 C24 123.6(3) . . ?
C21 N22 C22 107.6(2) . . ?
C21 N22 B2 130.1(2) . . ?
C22 N22 B2 121.8(3) . . ?
C28 N23 C29 107.4(2) . . ?
C28 N23 B2 127.9(2) . . ?
C29 N23 B2 124.7(3) . . ?
C28 N24 C210 107.9(2) . . ?
C28 N24 C211 128.2(2) . . ?
C210 N24 C211 123.8(2) . . ?
N13 B1 N12 110.6(3) . . ?
N23 B2 N22 109.2(3) . . ?
N12 C11 N11 108.4(3) . . ?
N12 C11 S11 125.6(2) . . ?
N11 C11 S11 126.0(2) . . ?
C13 C12 N12 107.9(3) . . ?
C12 C13 N11 108.2(3) . . ?
N11 C14 C16 109.4(3) . . ?
N11 C14 C15 109.1(3) . . ?
C16 C14 C15 109.1(3) . . ?
N11 C14 C17 108.3(3) . . ?
C16 C14 C17 112.4(3) . . ?
C15 C14 C17 108.6(3) . . ?
N13 C18 N14 108.3(3) . . ?
N13 C18 S12 124.8(2) . . ?
N14 C18 S12 126.8(3) . . ?
C110 C19 N13 109.1(3) . . ?
N22 C21 N21 108.0(2) . . ?
N22 C21 S21 125.6(2) . . ?
N21 C21 S21 126.4(2) . . ?
C23 C22 N22 109.0(3) . . ?
C22 C23 N21 107.3(3) . . ?
N21 C24 C26 109.9(3) . . ?
N21 C24 C25 108.5(3) . . ?
C26 C24 C25 110.5(4) . . ?
N21 C24 C27 108.7(3) . . ?
C26 C24 C27 109.7(3) . . ?
C25 C24 C27 109.6(4) . . ?
N23 C28 N24 107.8(2) . . ?
N23 C28 S22 125.3(2) . . ?
N24 C28 S22 126.9(2) . . ?
C210 C29 N23 109.7(3) . . ?
C19 C110 N14 107.9(3) . . ?
N14 C111 C114 110.4(3) . . ?
N14 C111 C113 107.5(3) . . ?
C114 C111 C113 112.8(4) . . ?
N14 C111 C112 109.7(3) . . ?
C114 C111 C112 108.5(3) . . ?
C113 C111 C112 107.9(4) . . ?
C29 C210 N24 107.1(3) . . ?
N24 C211 C213 109.9(2) . . ?
N24 C211 C214 108.5(3) . . ?
C213 C211 C214 108.8(3) . . ?
N24 C211 C212 108.6(2) . . ?
C213 C211 C212 111.4(3) . . ?
C214 C211 C212 109.7(3) . . ?

loop_
_geom_bond_atom_site_label_1
_geom_bond_atom_site_label_2
_geom_bond_distance
_geom_bond_site_symmetry_2
_geom_bond_publ_flag
Cd H4 2.49(3) . ?
Cd S21 2.5356(8) . ?
Cd S11 2.5407(9) . ?
Cd S12 2.5646(9) . ?
Cd S22 2.5954(8) . ?
Cd H1 2.73(3) . ?
S11 C11 1.732(3) . ?
S12 C18 1.718(3) . ?
S21 C21 1.719(3) . ?
S22 C28 1.716(3) . ?
N11 C11 1.364(4) . ?
N11 C13 1.376(4) . ?
N11 C14 1.492(4) . ?
N12 C11 1.333(4) . ?
N12 C12 1.377(4) . ?
N12 B1 1.564(5) . ?
N13 C18 1.344(4) . ?
N13 C19 1.381(4) . ?
N13 B1 1.560(5) . ?
N14 C18 1.369(4) . ?
N14 C110 1.378(4) . ?
N14 C111 1.488(5) . ?
N21 C21 1.361(4) . ?
N21 C23 1.383(4) . ?
N21 C24 1.509(4) . ?
N22 C21 1.354(4) . ?
N22 C22 1.377(4) . ?
N22 B2 1.561(4) . ?
N23 C28 1.360(4) . ?
N23 C29 1.374(4) . ?
N23 B2 1.546(4) . ?
N24 C28 1.366(3) . ?
N24 C210 1.393(4) . ?
N24 C211 1.512(4) . ?
C12 C13 1.337(5) . ?
C14 C16 1.520(5) . ?
C14 C15 1.523(5) . ?
C14 C17 1.523(5) . ?
C19 C110 1.323(5) . ?
C22 C23 1.337(5) . ?
C24 C26 1.520(6) . ?
C24 C25 1.525(6) . ?
C24 C27 1.534(5) . ?
C29 C210 1.328(4) . ?
C111 C114 1.520(5) . ?
C111 C113 1.526(6) . ?
C111 C112 1.535(5) . ?
C211 C213 1.523(5) . ?
C211 C214 1.523(4) . ?
C211 C212 1.527(4) . ?
